data_1560182
loop_
_publ_author_name
'Arnold, Amela'
'Sherbow, Tobias J.'
'Bohanon, Amanda M.'
'Sayler, Richard I.'
'Britt, R. David'
'Smith, Allison M.'
'Fettinger, James C.'
'Berben, Louise A.'

_publ_section_title
;
 Delocalization tunable by ligand substitution in [L<sub>2</sub>Al]
 <sup><i>n</i>-</sup> complexes highlights a mechanism for strong
 electronic coupling.
;
_journal_issue 2
_journal_name_full 'Chemical science'
_journal_page_first 675
_journal_page_last 682
_journal_paper_doi 10.1039/d0sc02812f
_journal_volume 12
_journal_year 2020
_chemical_formula_moiety 'C70 H66 Al N10, 3(C6 H6)'
_chemical_formula_sum 'C88 H84 Al N10'
_chemical_formula_weight 1308.63
_space_group_crystal_system monoclinic
_space_group_IT_number 15
_space_group_name_Hall '-C 2yc'
_space_group_name_H-M_alt 'C 1 2/c 1'
_atom_sites_solution_hydrogens geom
_audit_creation_method SHELXL-2014/7
_audit_update_record
;
2020-05-06 deposited with the CCDC.	2020-11-04 downloaded from the CCDC.
;
_cell_angle_alpha 90
_cell_angle_beta 110.1050(10)
_cell_angle_gamma 90
_cell_formula_units_Z 4
_cell_length_a 24.1574(4)
_cell_length_b 16.2905(3)
_cell_length_c 19.3440(3)
_cell_measurement_reflns_used 21619
_cell_measurement_temperature 90(2)
_cell_measurement_theta_max 68.66
_cell_measurement_theta_min 3.34
_cell_volume 7148.7(2)
_computing_cell_refinement 'SAINT (8.37a) (Bruker, 2016)'
_computing_data_collection 'Apex2 (2014.9-1) (Bruker, 2014)'
_computing_data_reduction 'SAINT (8.37a) (Bruker, 2016)'
_computing_molecular_graphics 'Bruker SHELXTL'
_computing_publication_material 'Bruker SHELXTL'
_computing_structure_refinement 'SHELXL-2014/7 (Sheldrick, 2014)'
_computing_structure_solution 'SHELXT (Sheldrick, 2014)'
_diffrn_ambient_temperature 90(2)
_diffrn_measured_fraction_theta_full 0.987
_diffrn_measured_fraction_theta_max 0.983
_diffrn_measurement_device_type 'Bruker APEX-II CCD'
_diffrn_measurement_method '\f and \w scans'
_diffrn_radiation_type CuK\a
_diffrn_radiation_wavelength 1.54178
_diffrn_reflns_av_R_equivalents 0.0342
_diffrn_reflns_av_unetI/netI 0.0366
_diffrn_reflns_Laue_measured_fraction_full 0.987
_diffrn_reflns_Laue_measured_fraction_max 0.983
_diffrn_reflns_limit_h_max 28
_diffrn_reflns_limit_h_min -29
_diffrn_reflns_limit_k_max 15
_diffrn_reflns_limit_k_min -19
_diffrn_reflns_limit_l_max 22
_diffrn_reflns_limit_l_min -23
_diffrn_reflns_number 21026
_diffrn_reflns_point_group_measured_fraction_full 0.987
_diffrn_reflns_point_group_measured_fraction_max 0.983
_diffrn_reflns_theta_full 67.679
_diffrn_reflns_theta_max 68.656
_diffrn_reflns_theta_min 3.340
_exptl_absorpt_coefficient_mu 0.667
_exptl_absorpt_correction_T_max 0.7531
_exptl_absorpt_correction_T_min 0.6472
_exptl_absorpt_correction_type multi-scan
_exptl_absorpt_process_details 'SADABS 2016/2 (Sheldrick, 2016)'
_exptl_crystal_colour red
_exptl_crystal_density_diffrn 1.241
_exptl_crystal_description rod
_exptl_crystal_F_000 2832
_exptl_crystal_size_max 0.519
_exptl_crystal_size_mid 0.234
_exptl_crystal_size_min 0.126
_refine_diff_density_max 0.395
_refine_diff_density_min -0.454
_refine_diff_density_rms 0.049
_refine_ls_extinction_method none
_refine_ls_goodness_of_fit_ref 0.995
_refine_ls_hydrogen_treatment constr
_refine_ls_matrix_type full
_refine_ls_number_parameters 451
_refine_ls_number_reflns 6497
_refine_ls_number_restraints 0
_refine_ls_restrained_S_all 0.995
_refine_ls_R_factor_all 0.0651
_refine_ls_R_factor_gt 0.0526
_refine_ls_shift/su_max 0.000
_refine_ls_shift/su_mean 0.000
_refine_ls_structure_factor_coef Fsqd
_refine_ls_weighting_details 'w=1/[\s^2^(Fo^2^)+(0.0642P)^2^+11.4087P] where P=(Fo^2^+2Fc^2^)/3'
_refine_ls_weighting_scheme calc
_refine_ls_wR_factor_gt 0.1364
_refine_ls_wR_factor_ref 0.1456
_reflns_Friedel_coverage 0.000
_reflns_number_gt 5191
_reflns_number_total 6497
_reflns_threshold_expression 'I > 2\s(I)'
_cod_data_source_file d0sc02812f2.cif
_cod_data_source_block ama77_a
_cod_depositor_comments
;
The following automatic conversions were performed:

data item '_exptl_absorpt_correction_type' value 'Multi-scan' was
changed to 'multi-scan' in accordance with the
/home/data/users/saulius/crontab/automatic-downloads/rss-feeds/RSC/lib/dictionaries/cif_core.dic
dictionary named 'cif_core.dic' version 2.4.2 last updated on
2011-04-26.

Automatic conversion script
Id: cif_fix_values 7556 2019-12-06 15:28:31Z antanas 

 Adding full bibliography for 1560179--1560182.cif.
;
_cod_original_sg_symbol_H-M 'C 2/c'
_cod_database_code 1560182
_shelx_shelxl_version_number 2014/7
_shelx_space_group_comment
;
The symmetry employed for this shelxl refinement is uniquely defined
by the following loop, which should always be used as a source of
symmetry information in preference to the above space-group names.
They are only intended as comments.
;
_shelx_estimated_absorpt_t_min 0.684
_shelx_estimated_absorpt_t_max 0.907

loop_
_space_group_symop_operation_xyz
'x, y, z'
'-x, y, -z+1/2'
'x+1/2, y+1/2, z'
'-x+1/2, y+1/2, -z+1/2'
'-x, -y, -z'
'x, -y, z-1/2'
'-x+1/2, -y+1/2, -z'
'x+1/2, -y+1/2, z-1/2'

loop_
_atom_site_label
_atom_site_type_symbol
_atom_site_fract_x
_atom_site_fract_y
_atom_site_fract_z
_atom_site_U_iso_or_equiv
_atom_site_adp_type
_atom_site_occupancy
_atom_site_site_symmetry_order
_atom_site_calc_flag
_atom_site_refinement_flags_posn
_atom_site_refinement_flags_adp
_atom_site_refinement_flags_occupancy
_atom_site_disorder_assembly
_atom_site_disorder_group
Al1 Al 0.5000 0.66527(5) 0.2500 0.0252(2) Uani 1 2 d S T P . .
N3 N 0.44053(7) 0.57415(11) 0.25204(9) 0.0252(4) Uani 1 1 d . . . . .
N1 N 0.56561(7) 0.74735(11) 0.29224(9) 0.0269(4) Uani 1 1 d . . . . .
N2 N 0.50554(7) 0.66629(11) 0.35090(9) 0.0251(4) Uani 1 1 d . . . . .
N5 N 0.36225(9) 0.34074(12) 0.02310(10) 0.0378(4) Uani 1 1 d . . . . .
N4 N 0.71308(9) 0.83362(13) 0.13180(11) 0.0435(5) Uani 1 1 d . . . . .
C28 C 0.41768(8) 0.51464(13) 0.19533(10) 0.0258(4) Uani 1 1 d . . . . .
C20 C 0.60385(9) 0.77222(13) 0.25457(11) 0.0271(4) Uani 1 1 d . . . . .
C29 C 0.42734(9) 0.43121(13) 0.20921(11) 0.0281(4) Uani 1 1 d . . . . .
H29 H 0.4466 0.4131 0.2583 0.034 Uiso 1 1 calc R U . . .
C2 C 0.54426(9) 0.72028(13) 0.39857(11) 0.0285(4) Uani 1 1 d . . . . .
C6 C 0.46728(9) 0.62123(13) 0.37336(11) 0.0285(4) Uani 1 1 d . . . . .
C1 C 0.58037(9) 0.76175(13) 0.36535(11) 0.0287(4) Uani 1 1 d . . . . .
C30 C 0.40957(9) 0.37388(13) 0.15322(11) 0.0291(4) Uani 1 1 d . . . . .
H30 H 0.4176 0.3174 0.1644 0.035 Uiso 1 1 calc R U . . .
C32 C 0.36965(9) 0.48210(14) 0.06656(11) 0.0307(5) Uani 1 1 d . . . . .
H32 H 0.3493 0.5004 0.0178 0.037 Uiso 1 1 calc R U . . .
C14 C 0.38657(9) 0.51320(13) 0.32844(10) 0.0278(4) Uani 1 1 d . . . . .
C31 C 0.37977(9) 0.39798(14) 0.07989(11) 0.0293(4) Uani 1 1 d . . . . .
C8 C 0.62730(9) 0.81871(14) 0.40724(11) 0.0312(5) Uani 1 1 d . . . . .
C7 C 0.43137(10) 0.56687(14) 0.31537(11) 0.0331(5) Uani 1 1 d . . . . .
C33 C 0.38869(9) 0.53912(14) 0.12288(11) 0.0293(4) Uani 1 1 d . . . . .
H33 H 0.3819 0.5959 0.1119 0.035 Uiso 1 1 calc R U . . .
C21 C 0.66206(9) 0.74616(14) 0.27664(11) 0.0320(5) Uani 1 1 d . . . . .
H21 H 0.6773 0.7131 0.3195 0.038 Uiso 1 1 calc R U . . .
C3 C 0.54186(10) 0.73110(14) 0.46932(11) 0.0341(5) Uani 1 1 d . . . . .
H3 H 0.5677 0.7689 0.5022 0.041 Uiso 1 1 calc R U . . .
C23 C 0.67770(10) 0.81579(14) 0.17419(12) 0.0351(5) Uani 1 1 d . . . . .
C25 C 0.58288(10) 0.81996(14) 0.19114(12) 0.0328(5) Uani 1 1 d . . . . .
H25 H 0.5431 0.8380 0.1745 0.039 Uiso 1 1 calc R U . . .
C22 C 0.69835(10) 0.76746(15) 0.23743(12) 0.0371(5) Uani 1 1 d . . . . .
H22 H 0.7380 0.7488 0.2539 0.045 Uiso 1 1 calc R U . . .
C5 C 0.46420(10) 0.63032(15) 0.44287(12) 0.0348(5) Uani 1 1 d . . . . .
H5 H 0.4371 0.5989 0.4577 0.042 Uiso 1 1 calc R U . . .
C19 C 0.32775(10) 0.52031(15) 0.28318(12) 0.0369(5) Uani 1 1 d . . . . .
H19 H 0.3167 0.5580 0.2433 0.044 Uiso 1 1 calc R U . . .
C15 C 0.40137(11) 0.45721(14) 0.38600(12) 0.0365(5) Uani 1 1 d . . . . .
H15 H 0.4414 0.4518 0.4169 0.044 Uiso 1 1 calc R U . . .
C24 C 0.61891(10) 0.84164(15) 0.15187(12) 0.0372(5) Uani 1 1 d . . . . .
H24 H 0.6035 0.8747 0.1090 0.045 Uiso 1 1 calc R U . . .
C4 C 0.50213(10) 0.68709(15) 0.49141(11) 0.0363(5) Uani 1 1 d . . . . .
H4 H 0.5003 0.6950 0.5392 0.044 Uiso 1 1 calc R U . . .
C13 C 0.66906(10) 0.79507(16) 0.47440(12) 0.0378(5) Uani 1 1 d . . . . .
H13 H 0.6672 0.7417 0.4933 0.045 Uiso 1 1 calc R U . . .
C35 C 0.31707(11) 0.36296(16) -0.04614(12) 0.0398(5) Uani 1 1 d . . . . .
H35A H 0.2800 0.3741 -0.0378 0.060 Uiso 1 1 calc R U . . .
H35B H 0.3113 0.3176 -0.0812 0.060 Uiso 1 1 calc R U . . .
H35C H 0.3295 0.4121 -0.0662 0.060 Uiso 1 1 calc R U . . .
C17 C 0.30149(12) 0.41642(16) 0.35527(13) 0.0459(6) Uani 1 1 d . . . . .
H17 H 0.2724 0.3835 0.3646 0.055 Uiso 1 1 calc R U . . .
C12 C 0.71331(11) 0.84890(18) 0.51378(14) 0.0467(6) Uani 1 1 d . . . . .
H12 H 0.7411 0.8324 0.5597 0.056 Uiso 1 1 calc R U . . .
C34 C 0.37187(12) 0.25436(15) 0.03912(13) 0.0417(6) Uani 1 1 d . . . . .
H34A H 0.4134 0.2450 0.0687 0.063 Uiso 1 1 calc R U . . .
H34B H 0.3620 0.2235 -0.0071 0.063 Uiso 1 1 calc R U . . .
H34C H 0.3468 0.2358 0.0666 0.063 Uiso 1 1 calc R U . . .
C9 C 0.63215(11) 0.89699(15) 0.38048(14) 0.0402(5) Uani 1 1 d . . . . .
H9 H 0.6047 0.9141 0.3345 0.048 Uiso 1 1 calc R U . . .
C16 C 0.35893(12) 0.40917(16) 0.39928(13) 0.0441(6) Uani 1 1 d . . . . .
H16 H 0.3698 0.3712 0.4390 0.053 Uiso 1 1 calc R U . . .
C18 C 0.28500(11) 0.47114(18) 0.29715(14) 0.0466(6) Uani 1 1 d . . . . .
H18 H 0.2448 0.4755 0.2667 0.056 Uiso 1 1 calc R U . . .
C10 C 0.67656(12) 0.95015(17) 0.42024(16) 0.0491(6) Uani 1 1 d . . . . .
H10 H 0.6791 1.0035 0.4016 0.059 Uiso 1 1 calc R U . . .
C11 C 0.71694(12) 0.92587(18) 0.48655(16) 0.0514(7) Uani 1 1 d . . . . .
H11 H 0.7474 0.9624 0.5135 0.062 Uiso 1 1 calc R U . . .
C27 C 0.77425(12) 0.8070(2) 0.15975(15) 0.0551(7) Uani 1 1 d . . . . .
H27A H 0.7953 0.8370 0.2051 0.083 Uiso 1 1 calc R U . . .
H27B H 0.7927 0.8180 0.1228 0.083 Uiso 1 1 calc R U . . .
H27C H 0.7759 0.7480 0.1702 0.083 Uiso 1 1 calc R U . . .
C26 C 0.70404(14) 0.91015(17) 0.09142(15) 0.0554(8) Uani 1 1 d . . . . .
H26A H 0.6617 0.9192 0.0665 0.083 Uiso 1 1 calc R U . . .
H26B H 0.7237 0.9076 0.0548 0.083 Uiso 1 1 calc R U . . .
H26C H 0.7206 0.9555 0.1256 0.083 Uiso 1 1 calc R U . . .
C016 C 0.46630(14) 0.9753(2) 0.54081(17) 0.0614(8) Uani 1 1 d . . . . .
H016 H 0.4432 0.9586 0.5694 0.074 Uiso 1 1 calc R U . . .
C017 C 0.63947(15) 0.8085(2) 0.66581(17) 0.0643(8) Uani 1 1 d . . . . .
H017 H 0.6581 0.7769 0.6387 0.077 Uiso 1 1 calc R U . . .
C018 C 0.59967(16) 0.7742(2) 0.69183(19) 0.0722(9) Uani 1 1 d . . . . .
H018 H 0.5897 0.7180 0.6818 0.087 Uiso 1 1 calc R U . . .
C019 C 0.57313(18) 0.8181(3) 0.7324(2) 0.0843(12) Uani 1 1 d . . . . .
H019 H 0.5463 0.7921 0.7515 0.101 Uiso 1 1 calc R U . . .
C01A C 0.58587(19) 0.9012(3) 0.7452(2) 0.0843(11) Uani 1 1 d . . . . .
H01A H 0.5675 0.9328 0.7725 0.101 Uiso 1 1 calc R U . . .
C01B C 0.62462(17) 0.9361(2) 0.7183(2) 0.0827(11) Uani 1 1 d . . . . .
H01B H 0.6332 0.9929 0.7259 0.099 Uiso 1 1 calc R U . . .
C01C C 0.65221(17) 0.8895(2) 0.6795(2) 0.0772(10) Uani 1 1 d . . . . .
H01C H 0.6805 0.9146 0.6622 0.093 Uiso 1 1 calc R U . . .
C01D C 0.4535(2) 1.0450(2) 0.5020(2) 0.0923(13) Uani 1 1 d . . . . .
H01D H 0.4207 1.0771 0.5023 0.111 Uiso 1 1 calc R U . . .
C01E C 0.5120(2) 0.9290(2) 0.5392(2) 0.0926(13) Uani 1 1 d . . . . .
H01E H 0.5208 0.8789 0.5659 0.111 Uiso 1 1 calc R U . . .

loop_
_atom_site_aniso_label
_atom_site_aniso_U_11
_atom_site_aniso_U_22
_atom_site_aniso_U_33
_atom_site_aniso_U_23
_atom_site_aniso_U_13
_atom_site_aniso_U_12
Al1 0.0213(4) 0.0341(5) 0.0197(4) 0.000 0.0066(3) 0.000
N3 0.0216(8) 0.0333(9) 0.0201(8) -0.0012(7) 0.0065(6) -0.0011(7)
N1 0.0249(8) 0.0327(9) 0.0234(8) -0.0003(7) 0.0087(7) -0.0012(7)
N2 0.0198(8) 0.0334(9) 0.0220(8) -0.0020(7) 0.0069(6) -0.0024(7)
N5 0.0474(11) 0.0372(11) 0.0266(9) -0.0054(8) 0.0097(8) -0.0034(9)
N4 0.0420(11) 0.0527(13) 0.0433(11) -0.0060(9) 0.0243(9) -0.0151(10)
C28 0.0216(9) 0.0354(11) 0.0219(9) -0.0024(8) 0.0094(7) -0.0048(9)
C20 0.0254(10) 0.0316(11) 0.0246(10) -0.0031(8) 0.0087(8) -0.0043(8)
C29 0.0232(10) 0.0398(12) 0.0215(9) 0.0016(8) 0.0078(8) -0.0012(9)
C2 0.0261(10) 0.0337(11) 0.0245(10) -0.0034(8) 0.0072(8) -0.0019(9)
C6 0.0253(10) 0.0380(12) 0.0236(10) -0.0027(8) 0.0102(8) -0.0043(9)
C1 0.0254(10) 0.0341(11) 0.0260(10) -0.0024(8) 0.0080(8) -0.0023(9)
C30 0.0266(10) 0.0326(11) 0.0284(10) 0.0008(8) 0.0100(8) -0.0006(9)
C32 0.0313(11) 0.0391(12) 0.0215(9) 0.0008(8) 0.0087(8) -0.0013(9)
C14 0.0276(10) 0.0360(11) 0.0225(9) -0.0058(8) 0.0120(8) -0.0060(9)
C31 0.0272(10) 0.0388(12) 0.0246(10) -0.0050(8) 0.0122(8) -0.0053(9)
C8 0.0279(11) 0.0401(12) 0.0287(10) -0.0070(9) 0.0137(9) -0.0061(9)
C7 0.0304(11) 0.0439(13) 0.0270(10) -0.0045(9) 0.0126(9) -0.0090(10)
C33 0.0298(11) 0.0337(11) 0.0247(10) 0.0010(8) 0.0096(8) -0.0009(9)
C21 0.0279(11) 0.0404(12) 0.0273(10) -0.0005(9) 0.0091(8) -0.0002(9)
C3 0.0321(11) 0.0429(13) 0.0268(10) -0.0084(9) 0.0095(9) -0.0079(10)
C23 0.0365(12) 0.0402(13) 0.0329(11) -0.0084(9) 0.0174(9) -0.0117(10)
C25 0.0285(11) 0.0378(12) 0.0307(11) 0.0025(9) 0.0084(9) -0.0017(9)
C22 0.0257(11) 0.0511(14) 0.0351(12) -0.0065(10) 0.0111(9) -0.0028(10)
C5 0.0305(11) 0.0492(14) 0.0282(11) -0.0071(9) 0.0146(9) -0.0109(10)
C19 0.0331(12) 0.0501(14) 0.0288(11) -0.0041(10) 0.0124(9) -0.0009(11)
C15 0.0413(13) 0.0416(13) 0.0292(11) -0.0014(9) 0.0152(10) -0.0036(10)
C24 0.0406(13) 0.0404(13) 0.0308(11) 0.0036(9) 0.0125(10) -0.0076(10)
C4 0.0346(12) 0.0534(14) 0.0231(10) -0.0081(9) 0.0126(9) -0.0075(10)
C13 0.0319(12) 0.0484(14) 0.0334(11) -0.0058(10) 0.0114(9) -0.0031(10)
C35 0.0422(13) 0.0470(14) 0.0273(11) -0.0090(10) 0.0082(10) -0.0073(11)
C17 0.0539(15) 0.0529(15) 0.0422(13) -0.0133(11) 0.0307(12) -0.0207(13)
C12 0.0299(12) 0.0718(19) 0.0357(12) -0.0162(12) 0.0076(10) -0.0066(12)
C34 0.0526(15) 0.0396(13) 0.0358(12) -0.0090(10) 0.0188(11) -0.0062(11)
C9 0.0397(13) 0.0414(13) 0.0429(13) -0.0051(10) 0.0186(11) -0.0066(11)
C16 0.0583(16) 0.0446(14) 0.0359(12) -0.0041(10) 0.0245(12) -0.0129(12)
C18 0.0295(12) 0.0694(18) 0.0405(13) -0.0151(12) 0.0116(10) -0.0106(12)
C10 0.0500(15) 0.0422(14) 0.0627(17) -0.0131(12) 0.0289(13) -0.0141(12)
C11 0.0407(14) 0.0615(18) 0.0576(16) -0.0284(14) 0.0242(13) -0.0193(13)
C27 0.0439(15) 0.077(2) 0.0552(16) -0.0176(14) 0.0310(13) -0.0202(14)
C26 0.078(2) 0.0527(16) 0.0502(15) -0.0065(12) 0.0402(15) -0.0256(15)
C016 0.0574(18) 0.070(2) 0.0587(18) -0.0025(15) 0.0230(14) 0.0093(16)
C017 0.068(2) 0.065(2) 0.0524(17) 0.0003(15) 0.0114(15) 0.0015(16)
C018 0.080(2) 0.062(2) 0.069(2) 0.0103(17) 0.0187(18) -0.0035(18)
C019 0.089(3) 0.084(3) 0.096(3) 0.036(2) 0.051(2) 0.013(2)
C01A 0.092(3) 0.086(3) 0.082(3) -0.005(2) 0.038(2) 0.016(2)
C01B 0.079(2) 0.064(2) 0.106(3) -0.018(2) 0.033(2) -0.0031(19)
C01C 0.075(2) 0.066(2) 0.093(3) -0.0090(19) 0.032(2) -0.0053(19)
C01D 0.107(3) 0.076(2) 0.124(3) 0.031(2) 0.078(3) 0.037(2)
C01E 0.113(3) 0.073(2) 0.116(3) 0.029(2) 0.070(3) 0.040(2)

loop_
_atom_type_symbol
_atom_type_description
_atom_type_scat_dispersion_real
_atom_type_scat_dispersion_imag
_atom_type_scat_source
C C 0.0181 0.0091 'International Tables Vol C Tables 4.2.6.8 and 6.1.1.4'
H H 0.0000 0.0000 'International Tables Vol C Tables 4.2.6.8 and 6.1.1.4'
Al Al 0.2130 0.2455 'International Tables Vol C Tables 4.2.6.8 and 6.1.1.4'
N N 0.0311 0.0180 'International Tables Vol C Tables 4.2.6.8 and 6.1.1.4'

loop_
_geom_angle_atom_site_label_1
_geom_angle_atom_site_label_2
_geom_angle_atom_site_label_3
_geom_angle
_geom_angle_site_symmetry_1
_geom_angle_site_symmetry_3
_geom_angle_publ_flag
N2 Al1 N2 179.00(12) . 2_655 ?
N2 Al1 N1 100.21(7) . 2_655 ?
N2 Al1 N1 79.12(7) 2_655 2_655 ?
N2 Al1 N1 79.12(7) . . ?
N2 Al1 N1 100.21(7) 2_655 . ?
N1 Al1 N1 97.06(10) 2_655 . ?
N2 Al1 N3 102.70(7) . 2_655 ?
N2 Al1 N3 78.03(7) 2_655 2_655 ?
N1 Al1 N3 156.64(6) 2_655 2_655 ?
N1 Al1 N3 91.67(7) . 2_655 ?
N2 Al1 N3 78.03(7) . . ?
N2 Al1 N3 102.70(7) 2_655 . ?
N1 Al1 N3 91.67(7) 2_655 . ?
N1 Al1 N3 156.64(6) . . ?
N3 Al1 N3 88.68(10) 2_655 . ?
C7 N3 C28 120.52(17) . . ?
C7 N3 Al1 114.77(14) . . ?
C28 N3 Al1 124.01(12) . . ?
C1 N1 C20 120.18(17) . . ?
C1 N1 Al1 115.18(13) . . ?
C20 N1 Al1 122.72(13) . . ?
C6 N2 C2 120.55(17) . . ?
C6 N2 Al1 120.26(13) . . ?
C2 N2 Al1 118.78(13) . . ?
C31 N5 C34 120.09(19) . . ?
C31 N5 C35 119.28(19) . . ?
C34 N5 C35 117.10(19) . . ?
C23 N4 C26 119.0(2) . . ?
C23 N4 C27 117.8(2) . . ?
C26 N4 C27 113.8(2) . . ?
C29 C28 C33 117.87(18) . . ?
C29 C28 N3 121.45(18) . . ?
C33 C28 N3 120.50(19) . . ?
C21 C20 C25 117.71(19) . . ?
C21 C20 N1 121.63(19) . . ?
C25 C20 N1 120.55(18) . . ?
C30 C29 C28 121.55(19) . . ?
C30 C29 H29 119.2 . . ?
C28 C29 H29 119.2 . . ?
N2 C2 C3 119.12(19) . . ?
N2 C2 C1 112.44(17) . . ?
C3 C2 C1 128.4(2) . . ?
N2 C6 C5 121.50(19) . . ?
N2 C6 C7 111.79(17) . . ?
C5 C6 C7 126.70(19) . . ?
N1 C1 C2 114.07(18) . . ?
N1 C1 C8 124.04(18) . . ?
C2 C1 C8 121.81(18) . . ?
C29 C30 C31 121.0(2) . . ?
C29 C30 H30 119.5 . . ?
C31 C30 H30 119.5 . . ?
C33 C32 C31 121.46(19) . . ?
C33 C32 H32 119.3 . . ?
C31 C32 H32 119.3 . . ?
C15 C14 C19 119.0(2) . . ?
C15 C14 C7 121.6(2) . . ?
C19 C14 C7 119.4(2) . . ?
N5 C31 C32 121.60(19) . . ?
N5 C31 C30 121.3(2) . . ?
C32 C31 C30 117.05(19) . . ?
C9 C8 C13 118.1(2) . . ?
C9 C8 C1 121.2(2) . . ?
C13 C8 C1 120.7(2) . . ?
N3 C7 C6 114.41(18) . . ?
N3 C7 C14 125.19(19) . . ?
C6 C7 C14 120.29(18) . . ?
C32 C33 C28 121.1(2) . . ?
C32 C33 H33 119.5 . . ?
C28 C33 H33 119.5 . . ?
C22 C21 C20 121.3(2) . . ?
C22 C21 H21 119.4 . . ?
C20 C21 H21 119.4 . . ?
C4 C3 C2 120.3(2) . . ?
C4 C3 H3 119.9 . . ?
C2 C3 H3 119.9 . . ?
C22 C23 C24 117.3(2) . . ?
C22 C23 N4 121.6(2) . . ?
C24 C23 N4 121.0(2) . . ?
C24 C25 C20 121.3(2) . . ?
C24 C25 H25 119.4 . . ?
C20 C25 H25 119.4 . . ?
C21 C22 C23 121.2(2) . . ?
C21 C22 H22 119.4 . . ?
C23 C22 H22 119.4 . . ?
C6 C5 C4 118.6(2) . . ?
C6 C5 H5 120.7 . . ?
C4 C5 H5 120.7 . . ?
C14 C19 C18 119.3(2) . . ?
C14 C19 H19 120.3 . . ?
C18 C19 H19 120.3 . . ?
C16 C15 C14 121.2(2) . . ?
C16 C15 H15 119.4 . . ?
C14 C15 H15 119.4 . . ?
C25 C24 C23 121.1(2) . . ?
C25 C24 H24 119.4 . . ?
C23 C24 H24 119.4 . . ?
C3 C4 C5 119.84(19) . . ?
C3 C4 H4 120.1 . . ?
C5 C4 H4 120.1 . . ?
C12 C13 C8 120.6(2) . . ?
C12 C13 H13 119.7 . . ?
C8 C13 H13 119.7 . . ?
N5 C35 H35A 109.5 . . ?
N5 C35 H35B 109.5 . . ?
H35A C35 H35B 109.5 . . ?
N5 C35 H35C 109.5 . . ?
H35A C35 H35C 109.5 . . ?
H35B C35 H35C 109.5 . . ?
C16 C17 C18 120.8(2) . . ?
C16 C17 H17 119.6 . . ?
C18 C17 H17 119.6 . . ?
C11 C12 C13 120.3(2) . . ?
C11 C12 H12 119.9 . . ?
C13 C12 H12 119.9 . . ?
N5 C34 H34A 109.5 . . ?
N5 C34 H34B 109.5 . . ?
H34A C34 H34B 109.5 . . ?
N5 C34 H34C 109.5 . . ?
H34A C34 H34C 109.5 . . ?
H34B C34 H34C 109.5 . . ?
C8 C9 C10 120.8(2) . . ?
C8 C9 H9 119.6 . . ?
C10 C9 H9 119.6 . . ?
C17 C16 C15 119.8(2) . . ?
C17 C16 H16 120.1 . . ?
C15 C16 H16 120.1 . . ?
C17 C18 C19 119.9(2) . . ?
C17 C18 H18 120.0 . . ?
C19 C18 H18 120.0 . . ?
C11 C10 C9 120.2(3) . . ?
C11 C10 H10 119.9 . . ?
C9 C10 H10 119.9 . . ?
C10 C11 C12 120.1(2) . . ?
C10 C11 H11 120.0 . . ?
C12 C11 H11 120.0 . . ?
N4 C27 H27A 109.5 . . ?
N4 C27 H27B 109.5 . . ?
H27A C27 H27B 109.5 . . ?
N4 C27 H27C 109.5 . . ?
H27A C27 H27C 109.5 . . ?
H27B C27 H27C 109.5 . . ?
N4 C26 H26A 109.5 . . ?
N4 C26 H26B 109.5 . . ?
H26A C26 H26B 109.5 . . ?
N4 C26 H26C 109.5 . . ?
H26A C26 H26C 109.5 . . ?
H26B C26 H26C 109.5 . . ?
C01E C016 C01D 119.8(3) . . ?
C01E C016 H016 120.1 . . ?
C01D C016 H016 120.1 . . ?
C018 C017 C01C 118.1(4) . . ?
C018 C017 H017 121.0 . . ?
C01C C017 H017 121.0 . . ?
C017 C018 C019 122.0(4) . . ?
C017 C018 H018 119.0 . . ?
C019 C018 H018 119.0 . . ?
C018 C019 C01A 119.4(4) . . ?
C018 C019 H019 120.3 . . ?
C01A C019 H019 120.3 . . ?
C01B C01A C019 118.9(4) . . ?
C01B C01A H01A 120.5 . . ?
C019 C01A H01A 120.5 . . ?
C01A C01B C01C 120.4(4) . . ?
C01A C01B H01B 119.8 . . ?
C01C C01B H01B 119.8 . . ?
C017 C01C C01B 121.1(4) . . ?
C017 C01C H01C 119.4 . . ?
C01B C01C H01C 119.4 . . ?
C016 C01D C01E 120.5(3) . 5_676 ?
C016 C01D H01D 119.8 . . ?
C01E C01D H01D 119.8 5_676 . ?
C016 C01E C01D 119.7(3) . 5_676 ?
C016 C01E H01E 120.1 . . ?
C01D C01E H01E 120.1 5_676 . ?

loop_
_geom_bond_atom_site_label_1
_geom_bond_atom_site_label_2
_geom_bond_distance
_geom_bond_site_symmetry_2
_geom_bond_publ_flag
Al1 N2 1.9101(16) . ?
Al1 N2 1.9102(16) 2_655 ?
Al1 N1 2.0193(18) 2_655 ?
Al1 N1 2.0194(18) . ?
Al1 N3 2.0755(18) 2_655 ?
Al1 N3 2.0755(18) . ?
N3 C7 1.323(3) . ?
N3 C28 1.425(2) . ?
N1 C1 1.355(2) . ?
N1 C20 1.418(2) . ?
N2 C6 1.363(3) . ?
N2 C2 1.381(3) . ?
N5 C31 1.391(3) . ?
N5 C34 1.442(3) . ?
N5 C35 1.453(3) . ?
N4 C23 1.403(3) . ?
N4 C26 1.447(3) . ?
N4 C27 1.454(3) . ?
C28 C29 1.389(3) . ?
C28 C33 1.393(3) . ?
C20 C21 1.388(3) . ?
C20 C25 1.393(3) . ?
C29 C30 1.382(3) . ?
C29 H29 0.9500 . ?
C2 C3 1.401(3) . ?
C2 C1 1.420(3) . ?
C6 C5 1.380(3) . ?
C6 C7 1.458(3) . ?
C1 C8 1.473(3) . ?
C30 C31 1.408(3) . ?
C30 H30 0.9500 . ?
C32 C33 1.385(3) . ?
C32 C31 1.400(3) . ?
C32 H32 0.9500 . ?
C14 C15 1.388(3) . ?
C14 C19 1.394(3) . ?
C14 C7 1.479(3) . ?
C8 C9 1.396(3) . ?
C8 C13 1.398(3) . ?
C33 H33 0.9500 . ?
C21 C22 1.386(3) . ?
C21 H21 0.9500 . ?
C3 C4 1.378(3) . ?
C3 H3 0.9500 . ?
C23 C22 1.395(3) . ?
C23 C24 1.400(3) . ?
C25 C24 1.383(3) . ?
C25 H25 0.9500 . ?
C22 H22 0.9500 . ?
C5 C4 1.409(3) . ?
C5 H5 0.9500 . ?
C19 C18 1.405(3) . ?
C19 H19 0.9500 . ?
C15 C16 1.382(3) . ?
C15 H15 0.9500 . ?
C24 H24 0.9500 . ?
C4 H4 0.9500 . ?
C13 C12 1.390(3) . ?
C13 H13 0.9500 . ?
C35 H35A 0.9800 . ?
C35 H35B 0.9800 . ?
C35 H35C 0.9800 . ?
C17 C16 1.361(4) . ?
C17 C18 1.382(4) . ?
C17 H17 0.9500 . ?
C12 C11 1.374(4) . ?
C12 H12 0.9500 . ?
C34 H34A 0.9800 . ?
C34 H34B 0.9800 . ?
C34 H34C 0.9800 . ?
C9 C10 1.388(3) . ?
C9 H9 0.9500 . ?
C16 H16 0.9500 . ?
C18 H18 0.9500 . ?
C10 C11 1.376(4) . ?
C10 H10 0.9500 . ?
C11 H11 0.9500 . ?
C27 H27A 0.9800 . ?
C27 H27B 0.9800 . ?
C27 H27C 0.9800 . ?
C26 H26A 0.9800 . ?
C26 H26B 0.9800 . ?
C26 H26C 0.9800 . ?
C016 C01E 1.346(4) . ?
C016 C01D 1.337(5) . ?
C016 H016 0.9500 . ?
C017 C018 1.350(5) . ?
C017 C01C 1.360(5) . ?
C017 H017 0.9500 . ?
C018 C019 1.373(5) . ?
C018 H018 0.9500 . ?
C019 C01A 1.391(5) . ?
C019 H019 0.9500 . ?
C01A C01B 1.343(5) . ?
C01A H01A 0.9500 . ?
C01B C01C 1.388(5) . ?
C01B H01B 0.9500 . ?
C01C H01C 0.9500 . ?
C01D C01E 1.404(5) 5_676 ?
C01D H01D 0.9500 . ?
C01E C01D 1.404(5) 5_676 ?
C01E H01E 0.9500 . ?
